data_7112393
loop_
_publ_author_name
'El Ghachtouli, Sanae'
'Ching, H. Y. Vincent'
'Lassalle-Kaiser, Benedikt'
'Guillot, R\'egis'
'Leto, Domenick F.'
'Chattopadhyay, Swarup'
'Jackson, Timothy A.'
'Dorlet, Pierre'
'Anxolab\'eh\`ere-Mallart, Elodie'

_publ_section_title
;
 Electrochemical formation of Mn(III)-peroxo complexes supported by
 pentadentate amino pyridine and imidazole ligands.
;
_journal_issue 50
_journal_name_full 'Chemical communications (Cambridge, England)'
_journal_page_first 5696
_journal_page_last 5698
_journal_paper_doi 10.1039/c3cc41300d
_journal_volume 49
_journal_year 2013
_chemical_formula_moiety 'C18 H28 Cl Mn N8 O4, Cl O4'
_chemical_formula_sum 'C18 H28 Cl2 Mn N8 O8'
_chemical_formula_weight 610.32
_space_group_IT_number 14
_symmetry_cell_setting monoclinic
_symmetry_Int_Tables_number 14
_symmetry_space_group_name_Hall '-P 2yn'
_symmetry_space_group_name_H-M 'P 1 21/n 1'
_atom_sites_solution_hydrogens geom
_atom_sites_solution_primary direct
_atom_sites_solution_secondary difmap
_audit_creation_method SHELXL-97
_cell_angle_alpha 90.00
_cell_angle_beta 97.3070(10)
_cell_angle_gamma 90.00
_cell_formula_units_Z 4
_cell_length_a 8.5130(4)
_cell_length_b 21.2953(9)
_cell_length_c 13.6687(6)
_cell_measurement_reflns_used 9841
_cell_measurement_temperature 100(1)
_cell_measurement_theta_max 38.35
_cell_measurement_theta_min 2.43
_cell_volume 2457.83(19)
_computing_cell_refinement 'Bruker SMART'
_computing_data_collection 'Bruker SMART'
_computing_data_reduction 'Bruker SAINT'
_computing_structure_refinement 'SHELXL-97 (Sheldrick, 1997)'
_computing_structure_solution 'SHELXS-97 (Sheldrick, 1997)'
_diffrn_ambient_temperature 100(1)
_diffrn_measured_fraction_theta_full 0.998
_diffrn_measured_fraction_theta_max 0.927
_diffrn_measurement_device_type 'CCD area detector'
_diffrn_measurement_method 'phi and omega scans'
_diffrn_radiation_monochromator graphite
_diffrn_radiation_probe x-ray
_diffrn_radiation_type MoK\a
_diffrn_radiation_wavelength 0.71073
_diffrn_reflns_av_R_equivalents 0.0274
_diffrn_reflns_av_sigmaI/netI 0.0298
_diffrn_reflns_limit_h_max 12
_diffrn_reflns_limit_h_min -14
_diffrn_reflns_limit_k_max 37
_diffrn_reflns_limit_k_min -27
_diffrn_reflns_limit_l_max 24
_diffrn_reflns_limit_l_min -21
_diffrn_reflns_number 45770
_diffrn_reflns_theta_full 25.00
_diffrn_reflns_theta_max 39.01
_diffrn_reflns_theta_min 1.78
_diffrn_source 'fine-focus sealed tube'
_diffrn_source_type 'kappa X8 APEX II Bruker ICMMO'
_exptl_absorpt_coefficient_mu 0.817
_exptl_absorpt_correction_T_max 0.795
_exptl_absorpt_correction_T_min 0.759
_exptl_absorpt_correction_type psi-scan
_exptl_absorpt_process_details SADABS
_exptl_crystal_colour colorless
_exptl_crystal_density_diffrn 1.649
_exptl_crystal_density_method 'not measured'
_exptl_crystal_description cube
_exptl_crystal_F_000 1260
_exptl_crystal_size_max 0.350
_exptl_crystal_size_mid 0.330
_exptl_crystal_size_min 0.280
_refine_diff_density_max 0.769
_refine_diff_density_min -0.751
_refine_diff_density_rms 0.075
_refine_ls_extinction_method none
_refine_ls_goodness_of_fit_ref 1.022
_refine_ls_hydrogen_treatment constr
_refine_ls_matrix_type full
_refine_ls_number_parameters 338
_refine_ls_number_reflns 13247
_refine_ls_number_restraints 0
_refine_ls_restrained_S_all 1.022
_refine_ls_R_factor_all 0.0428
_refine_ls_R_factor_gt 0.0316
_refine_ls_shift/su_max 0.004
_refine_ls_shift/su_mean 0.000
_refine_ls_structure_factor_coef Fsqd
_refine_ls_weighting_details 'calc w=1/[\s^2^(Fo^2^)+(0.0447P)^2^+0.6797P] where P=(Fo^2^+2Fc^2^)/3'
_refine_ls_weighting_scheme calc
_refine_ls_wR_factor_gt 0.0826
_refine_ls_wR_factor_ref 0.0868
_reflns_number_gt 10855
_reflns_number_total 13247
_reflns_threshold_expression >2sigma(I)
_cod_data_source_file c3cc41300d.txt
_cod_data_source_block 690guillotICMMO
_cod_original_sg_symbol_H-M 'P 21/n'
_cod_database_code 7112393

loop_
_symmetry_equiv_pos_as_xyz
'x, y, z'
'-x+1/2, y+1/2, -z+1/2'
'-x, -y, -z'
'x-1/2, -y-1/2, z-1/2'

loop_
_atom_site_label
_atom_site_type_symbol
_atom_site_fract_x
_atom_site_fract_y
_atom_site_fract_z
_atom_site_U_iso_or_equiv
_atom_site_adp_type
_atom_site_occupancy
_atom_site_symmetry_multiplicity
_atom_site_calc_flag
_atom_site_refinement_flags
C1 C -0.20831(10) 0.21057(4) 0.85800(7) 0.01417(14) Uani 1 1 d .
H1A H -0.2612 0.1965 0.9129 0.017 Uiso 1 1 calc R
H1B H -0.2881 0.2161 0.8013 0.017 Uiso 1 1 calc R
C2 C -0.12767(11) 0.27287(4) 0.88394(7) 0.01443(14) Uani 1 1 d .
H2A H -0.0822 0.2886 0.8272 0.017 Uiso 1 1 calc R
H2B H -0.2058 0.3030 0.9001 0.017 Uiso 1 1 calc R
C3 C -0.06466(10) 0.16390(4) 0.73128(6) 0.01317(13) Uani 1 1 d .
H3A H -0.0621 0.2071 0.7089 0.016 Uiso 1 1 calc R
H3B H -0.1490 0.1422 0.6903 0.016 Uiso 1 1 calc R
C4 C 0.09073(10) 0.13268(4) 0.72321(6) 0.01150(13) Uani 1 1 d .
C5 C 0.32811(11) 0.09649(4) 0.76128(7) 0.01444(14) Uani 1 1 d .
H5 H 0.4238 0.0852 0.7976 0.017 Uiso 1 1 calc R
C6 C 0.28997(11) 0.08803(4) 0.66214(7) 0.01492(14) Uani 1 1 d .
H6 H 0.3533 0.0703 0.6189 0.018 Uiso 1 1 calc R
C7 C 0.04562(12) 0.11263(5) 0.54142(7) 0.01861(16) Uani 1 1 d .
H7A H 0.1043 0.0927 0.4945 0.028 Uiso 1 1 calc R
H7B H 0.0240 0.1554 0.5221 0.028 Uiso 1 1 calc R
H7C H -0.0524 0.0907 0.5435 0.028 Uiso 1 1 calc R
C8 C -0.14918(10) 0.09939(4) 0.86102(6) 0.01282(13) Uani 1 1 d .
H8A H -0.1092 0.0679 0.8192 0.015 Uiso 1 1 calc R
H8B H -0.2640 0.0980 0.8505 0.015 Uiso 1 1 calc R
C9 C -0.09115(10) 0.08589(4) 0.96683(6) 0.01116(12) Uani 1 1 d .
C10 C 0.06336(10) 0.08228(4) 1.10575(6) 0.01257(13) Uani 1 1 d .
H10 H 0.1481 0.0896 1.1544 0.015 Uiso 1 1 calc R
C11 C -0.06164(11) 0.04374(4) 1.11469(6) 0.01369(14) Uani 1 1 d .
H11 H -0.0782 0.0202 1.1698 0.016 Uiso 1 1 calc R
C12 C -0.31053(11) 0.01415(4) 1.00333(8) 0.01709(15) Uani 1 1 d .
H12A H -0.3282 0.0045 0.9342 0.026 Uiso 1 1 calc R
H12B H -0.3942 0.0408 1.0201 0.026 Uiso 1 1 calc R
H12C H -0.3089 -0.0240 1.0408 0.026 Uiso 1 1 calc R
C13 C -0.06632(12) 0.25952(5) 1.06262(7) 0.01718(15) Uani 1 1 d .
H13A H 0.0189 0.2548 1.1153 0.026 Uiso 1 1 calc R
H13B H -0.1328 0.2230 1.0595 0.026 Uiso 1 1 calc R
H13C H -0.1276 0.2960 1.0744 0.026 Uiso 1 1 calc R
C14 C 0.09854(11) 0.32377(4) 0.97284(7) 0.01434(14) Uani 1 1 d .
H14A H 0.1571 0.3283 1.0381 0.017 Uiso 1 1 calc R
H14B H 0.0328 0.3607 0.9589 0.017 Uiso 1 1 calc R
C15 C 0.21037(10) 0.31717(4) 0.89785(6) 0.01154(13) Uani 1 1 d .
C16 C 0.36834(12) 0.27271(5) 0.80724(7) 0.01703(15) Uani 1 1 d .
H16 H 0.4236 0.2421 0.7770 0.020 Uiso 1 1 calc R
C17 C 0.37900(12) 0.33571(5) 0.79300(8) 0.01890(17) Uani 1 1 d .
H17 H 0.4423 0.3560 0.7522 0.023 Uiso 1 1 calc R
C18 C 0.24112(12) 0.43065(4) 0.85286(8) 0.01826(16) Uani 1 1 d .
H18A H 0.1999 0.4406 0.9132 0.027 Uiso 1 1 calc R
H18B H 0.1637 0.4409 0.7978 0.027 Uiso 1 1 calc R
H18C H 0.3358 0.4545 0.8488 0.027 Uiso 1 1 calc R
N1 N -0.09382(9) 0.16217(3) 0.83528(5) 0.01067(11) Uani 1 1 d .
N2 N -0.00122(9) 0.26686(3) 0.96860(5) 0.01136(11) Uani 1 1 d .
N3 N 0.20219(9) 0.12448(4) 0.79933(5) 0.01227(12) Uani 1 1 d .
N4 N 0.04401(9) 0.10881(3) 1.01260(5) 0.01108(11) Uani 1 1 d .
N5 N 0.26263(9) 0.26143(3) 0.87352(6) 0.01237(12) Uani 1 1 d .
N6 N 0.13847(9) 0.11117(4) 0.63908(5) 0.01310(12) Uani 1 1 d .
N7 N -0.15886(9) 0.04650(3) 1.02596(5) 0.01231(12) Uani 1 1 d .
N8 N 0.27763(9) 0.36359(3) 0.85095(6) 0.01369(12) Uani 1 1 d .
O1 O 0.43283(11) 0.14302(4) 0.98706(6) 0.02427(16) Uani 1 1 d .
O2 O 0.30583(9) 0.20408(4) 1.09424(6) 0.02212(14) Uani 1 1 d .
O3 O 0.50745(13) 0.13360(5) 1.15843(7) 0.0377(2) Uani 1 1 d .
O4 O 0.57193(10) 0.22523(4) 1.07593(8) 0.03026(19) Uani 1 1 d .
O5 O 0.38275(9) 0.50831(4) 0.17193(6) 0.02366(15) Uani 1 1 d .
O6 O 0.17286(11) 0.44290(4) 0.10843(7) 0.03096(19) Uani 1 1 d .
O7 O 0.13913(10) 0.51266(4) 0.23628(6) 0.02543(16) Uani 1 1 d .
O8 O 0.15810(11) 0.55130(5) 0.07683(7) 0.0319(2) Uani 1 1 d .
Cl1 Cl 0.45857(3) 0.176336(10) 1.080477(16) 0.01543(4) Uani 1 1 d .
Cl2 Cl 0.21260(2) 0.504395(10) 0.148381(15) 0.01300(4) Uani 1 1 d .
Mn Mn 0.159672(15) 0.178890(6) 0.931970(9) 0.00941(3) Uani 1 1 d .

loop_
_atom_site_aniso_label
_atom_site_aniso_U_11
_atom_site_aniso_U_22
_atom_site_aniso_U_33
_atom_site_aniso_U_23
_atom_site_aniso_U_13
_atom_site_aniso_U_12
C1 0.0104(3) 0.0135(3) 0.0186(4) -0.0018(3) 0.0016(3) 0.0016(3)
C2 0.0132(3) 0.0114(3) 0.0187(4) -0.0003(3) 0.0021(3) 0.0022(3)
C3 0.0135(3) 0.0139(3) 0.0118(3) 0.0017(3) 0.0006(3) 0.0021(3)
C4 0.0135(3) 0.0101(3) 0.0110(3) -0.0002(2) 0.0020(2) 0.0001(2)
C5 0.0141(3) 0.0133(3) 0.0161(3) -0.0013(3) 0.0026(3) 0.0019(3)
C6 0.0166(4) 0.0122(3) 0.0170(3) -0.0018(3) 0.0061(3) 0.0003(3)
C7 0.0217(4) 0.0231(4) 0.0108(3) -0.0011(3) 0.0014(3) -0.0017(3)
C8 0.0134(3) 0.0115(3) 0.0130(3) 0.0001(2) -0.0008(3) -0.0035(3)
C9 0.0114(3) 0.0093(3) 0.0129(3) -0.0002(2) 0.0022(2) -0.0015(2)
C10 0.0151(3) 0.0117(3) 0.0109(3) -0.0001(2) 0.0014(3) 0.0007(3)
C11 0.0172(3) 0.0116(3) 0.0129(3) 0.0014(2) 0.0046(3) 0.0009(3)
C12 0.0133(3) 0.0130(3) 0.0257(4) 0.0007(3) 0.0053(3) -0.0037(3)
C13 0.0174(4) 0.0183(4) 0.0176(4) -0.0020(3) 0.0090(3) -0.0002(3)
C14 0.0164(4) 0.0098(3) 0.0180(4) -0.0032(3) 0.0066(3) -0.0019(3)
C15 0.0120(3) 0.0090(3) 0.0140(3) 0.0006(2) 0.0030(3) -0.0013(2)
C16 0.0179(4) 0.0161(4) 0.0191(4) 0.0043(3) 0.0103(3) 0.0031(3)
C17 0.0189(4) 0.0171(4) 0.0227(4) 0.0076(3) 0.0102(3) 0.0005(3)
C18 0.0206(4) 0.0101(3) 0.0238(4) 0.0044(3) 0.0018(3) -0.0012(3)
N1 0.0115(3) 0.0088(3) 0.0118(3) 0.0001(2) 0.0017(2) 0.0003(2)
N2 0.0113(3) 0.0101(3) 0.0134(3) -0.0014(2) 0.0043(2) -0.0011(2)
N3 0.0124(3) 0.0117(3) 0.0125(3) -0.0012(2) 0.0012(2) 0.0017(2)
N4 0.0117(3) 0.0104(3) 0.0110(3) 0.0001(2) 0.0011(2) -0.0011(2)
N5 0.0129(3) 0.0100(3) 0.0152(3) 0.0007(2) 0.0056(2) 0.0005(2)
N6 0.0161(3) 0.0122(3) 0.0114(3) -0.0011(2) 0.0030(2) -0.0005(2)
N7 0.0124(3) 0.0102(3) 0.0150(3) 0.0007(2) 0.0039(2) -0.0014(2)
N8 0.0140(3) 0.0104(3) 0.0169(3) 0.0038(2) 0.0026(2) -0.0010(2)
O1 0.0328(4) 0.0178(3) 0.0203(3) -0.0061(3) -0.0040(3) 0.0052(3)
O2 0.0143(3) 0.0250(4) 0.0274(4) -0.0024(3) 0.0042(3) -0.0009(3)
O3 0.0439(6) 0.0410(5) 0.0252(4) 0.0131(4) -0.0082(4) 0.0084(4)
O4 0.0180(3) 0.0280(4) 0.0459(5) -0.0097(4) 0.0084(3) -0.0115(3)
O5 0.0130(3) 0.0327(4) 0.0246(4) 0.0015(3) -0.0001(3) -0.0016(3)
O6 0.0306(4) 0.0215(4) 0.0395(5) -0.0137(3) -0.0003(4) -0.0025(3)
O7 0.0240(4) 0.0356(4) 0.0179(3) 0.0003(3) 0.0075(3) 0.0076(3)
O8 0.0300(4) 0.0342(5) 0.0314(4) 0.0207(4) 0.0040(3) 0.0106(4)
Cl1 0.01440(8) 0.01471(8) 0.01630(9) -0.00092(6) -0.00145(7) -0.00108(7)
Cl2 0.01320(8) 0.01284(8) 0.01263(8) 0.00089(6) 0.00044(6) 0.00156(6)
Mn 0.00969(5) 0.00782(5) 0.01085(5) -0.00022(4) 0.00173(4) -0.00064(4)

loop_
_atom_type_symbol
_atom_type_description
_atom_type_scat_dispersion_real
_atom_type_scat_dispersion_imag
_atom_type_scat_source
C C 0.0031 0.0016 'International Tables Vol C Tables 4.2.6.8 and 6.1.1.4'
H H 0.0000 0.0000 'International Tables Vol C Tables 4.2.6.8 and 6.1.1.4'
N N 0.0061 0.0033 'International Tables Vol C Tables 4.2.6.8 and 6.1.1.4'
O O 0.0109 0.0061 'International Tables Vol C Tables 4.2.6.8 and 6.1.1.4'
Cl Cl 0.1495 0.1591 'International Tables Vol C Tables 4.2.6.8 and 6.1.1.4'
Mn Mn 0.3385 0.7311 'International Tables Vol C Tables 4.2.6.8 and 6.1.1.4'

loop_
_geom_angle_atom_site_label_1
_geom_angle_atom_site_label_2
_geom_angle_atom_site_label_3
_geom_angle
N1 C1 C2 111.63(7)
N1 C1 H1A 109.3
C2 C1 H1A 109.3
N1 C1 H1B 109.3
C2 C1 H1B 109.3
H1A C1 H1B 108.0
N2 C2 C1 111.68(7)
N2 C2 H2A 109.3
C1 C2 H2A 109.3
N2 C2 H2B 109.3
C1 C2 H2B 109.3
H2A C2 H2B 107.9
N1 C3 C4 108.58(7)
N1 C3 H3A 110.0
C4 C3 H3A 110.0
N1 C3 H3B 110.0
C4 C3 H3B 110.0
H3A C3 H3B 108.4
N3 C4 N6 111.16(8)
N3 C4 C3 123.43(7)
N6 C4 C3 125.38(8)
C6 C5 N3 109.40(8)
C6 C5 H5 125.3
N3 C5 H5 125.3
C5 C6 N6 106.10(8)
C5 C6 H6 127.0
N6 C6 H6 127.0
N6 C7 H7A 109.5
N6 C7 H7B 109.5
H7A C7 H7B 109.5
N6 C7 H7C 109.5
H7A C7 H7C 109.5
H7B C7 H7C 109.5
N1 C8 C9 109.18(7)
N1 C8 H8A 109.8
C9 C8 H8A 109.8
N1 C8 H8B 109.8
C9 C8 H8B 109.8
H8A C8 H8B 108.3
N4 C9 N7 110.94(7)
N4 C9 C8 122.94(7)
N7 C9 C8 125.96(7)
C11 C10 N4 109.01(7)
C11 C10 H10 125.5
N4 C10 H10 125.5
C10 C11 N7 106.48(7)
C10 C11 H11 126.8
N7 C11 H11 126.8
N7 C12 H12A 109.5
N7 C12 H12B 109.5
H12A C12 H12B 109.5
N7 C12 H12C 109.5
H12A C12 H12C 109.5
H12B C12 H12C 109.5
N2 C13 H13A 109.5
N2 C13 H13B 109.5
H13A C13 H13B 109.5
N2 C13 H13C 109.5
H13A C13 H13C 109.5
H13B C13 H13C 109.5
N2 C14 C15 108.04(7)
N2 C14 H14A 110.1
C15 C14 H14A 110.1
N2 C14 H14B 110.1
C15 C14 H14B 110.1
H14A C14 H14B 108.4
N5 C15 N8 111.22(7)
N5 C15 C14 121.40(7)
N8 C15 C14 127.29(8)
C17 C16 N5 109.11(8)
C17 C16 H16 125.4
N5 C16 H16 125.4
C16 C17 N8 106.53(8)
C16 C17 H17 126.7
N8 C17 H17 126.7
N8 C18 H18A 109.5
N8 C18 H18B 109.5
H18A C18 H18B 109.5
N8 C18 H18C 109.5
H18A C18 H18C 109.5
H18B C18 H18C 109.5
C3 N1 C8 110.53(7)
C3 N1 C1 112.42(7)
C8 N1 C1 110.04(7)
C3 N1 Mn 106.04(5)
C8 N1 Mn 107.11(5)
C1 N1 Mn 110.50(5)
C13 N2 C14 109.36(7)
C13 N2 C2 111.98(7)
C14 N2 C2 108.46(7)
C13 N2 Mn 112.71(5)
C14 N2 Mn 107.87(5)
C2 N2 Mn 106.29(5)
C4 N3 C5 105.82(7)
C4 N3 Mn 113.39(6)
C5 N3 Mn 138.25(6)
C9 N4 C10 106.12(7)
C9 N4 Mn 115.82(6)
C10 N4 Mn 137.85(6)
C15 N5 C16 106.10(7)
C15 N5 Mn 118.08(6)
C16 N5 Mn 135.61(6)
C4 N6 C6 107.53(7)
C4 N6 C7 125.79(8)
C6 N6 C7 126.68(8)
C9 N7 C11 107.45(7)
C9 N7 C12 126.99(8)
C11 N7 C12 125.52(7)
C15 N8 C17 107.04(7)
C15 N8 C18 127.21(8)
C17 N8 C18 125.53(8)
Cl1 O1 Mn 98.50(4)
Cl1 O2 Mn 98.74(4)
O3 Cl1 O4 111.37(7)
O3 Cl1 O1 110.06(6)
O4 Cl1 O1 110.21(6)
O3 Cl1 O2 110.02(6)
O4 Cl1 O2 109.17(5)
O1 Cl1 O2 105.86(5)
O8 Cl2 O7 110.38(5)
O8 Cl2 O6 109.53(6)
O7 Cl2 O6 108.80(6)
O8 Cl2 O5 109.88(5)
O7 Cl2 O5 109.74(5)
O6 Cl2 O5 108.47(5)
N5 Mn N4 168.67(3)
N5 Mn N3 90.38(3)
N4 Mn N3 100.83(3)
N5 Mn N1 107.12(3)
N4 Mn N1 75.15(3)
N3 Mn N1 72.70(3)
N5 Mn N2 73.30(3)
N4 Mn N2 97.05(3)
N3 Mn N2 136.99(3)
N1 Mn N2 74.68(2)
N5 Mn O2 88.48(3)
N4 Mn O2 84.38(3)
N3 Mn O2 137.21(3)
N1 Mn O2 147.32(2)
N2 Mn O2 83.04(3)
N5 Mn O1 87.36(3)
N4 Mn O1 95.91(3)
N3 Mn O1 80.95(3)
N1 Mn O1 149.72(2)
N2 Mn O1 135.57(3)
O2 Mn O1 56.26(3)

loop_
_geom_bond_atom_site_label_1
_geom_bond_atom_site_label_2
_geom_bond_distance
C1 N1 1.4783(11)
C1 C2 1.5150(13)
C1 H1A 0.9700
C1 H1B 0.9700
C2 N2 1.4824(12)
C2 H2A 0.9700
C2 H2B 0.9700
C3 N1 1.4743(11)
C3 C4 1.4971(12)
C3 H3A 0.9700
C3 H3B 0.9700
C4 N3 1.3275(11)
C4 N6 1.3478(11)
C5 C6 1.3647(13)
C5 N3 1.3844(11)
C5 H5 0.9300
C6 N6 1.3791(12)
C6 H6 0.9300
C7 N6 1.4626(12)
C7 H7A 0.9600
C7 H7B 0.9600
C7 H7C 0.9600
C8 N1 1.4749(11)
C8 C9 1.4955(12)
C8 H8A 0.9700
C8 H8B 0.9700
C9 N4 1.3306(11)
C9 N7 1.3444(11)
C10 C11 1.3615(12)
C10 N4 1.3835(11)
C10 H10 0.9300
C11 N7 1.3798(12)
C11 H11 0.9300
C12 N7 1.4615(12)
C12 H12A 0.9600
C12 H12B 0.9600
C12 H12C 0.9600
C13 N2 1.4711(11)
C13 H13A 0.9600
C13 H13B 0.9600
C13 H13C 0.9600
C14 N2 1.4768(11)
C14 C15 1.4917(12)
C14 H14A 0.9700
C14 H14B 0.9700
C15 N5 1.3247(11)
C15 N8 1.3451(11)
C16 C17 1.3603(13)
C16 N5 1.3768(11)
C16 H16 0.9300
C17 N8 1.3779(12)
C17 H17 0.9300
C18 N8 1.4624(12)
C18 H18A 0.9600
C18 H18B 0.9600
C18 H18C 0.9600
N1 Mn 2.4094(7)
N2 Mn 2.4104(7)
N3 Mn 2.2198(7)
N4 Mn 2.1651(7)
N5 Mn 2.1621(7)
O1 Cl1 1.4527(8)
O1 Mn 2.4723(9)
O2 Cl1 1.4620(8)
O2 Mn 2.4604(8)
O3 Cl1 1.4226(9)
O4 Cl1 1.4264(8)
O5 Cl2 1.4457(8)
O6 Cl2 1.4424(9)
O7 Cl2 1.4342(8)
O8 Cl2 1.4332(8)

loop_
_geom_torsion_atom_site_label_1
_geom_torsion_atom_site_label_2
_geom_torsion_atom_site_label_3
_geom_torsion_atom_site_label_4
_geom_torsion
N1 C1 C2 N2 -57.42(10)
N1 C3 C4 N3 -20.01(11)
N1 C3 C4 N6 162.18(8)
N3 C5 C6 N6 -0.01(10)
N1 C8 C9 N4 -30.57(11)
N1 C8 C9 N7 154.55(8)
N4 C10 C11 N7 0.11(10)
N2 C14 C15 N5 -30.85(12)
N2 C14 C15 N8 153.04(8)
N5 C16 C17 N8 -0.35(12)
C4 C3 N1 C8 -77.99(8)
C4 C3 N1 C1 158.61(7)
C4 C3 N1 Mn 37.76(7)
C9 C8 N1 C3 147.58(7)
C9 C8 N1 C1 -87.66(8)
C9 C8 N1 Mn 32.49(8)
C2 C1 N1 C3 -85.75(9)
C2 C1 N1 C8 150.58(7)
C2 C1 N1 Mn 32.50(8)
C15 C14 N2 C13 158.02(8)
C15 C14 N2 C2 -79.60(9)
C15 C14 N2 Mn 35.12(8)
C1 C2 N2 C13 -74.06(9)
C1 C2 N2 C14 165.17(7)
C1 C2 N2 Mn 49.41(8)
N6 C4 N3 C5 0.33(10)
C3 C4 N3 C5 -177.75(8)
N6 C4 N3 Mn 165.65(6)
C3 C4 N3 Mn -12.43(10)
C6 C5 N3 C4 -0.19(10)
C6 C5 N3 Mn -159.75(7)
N7 C9 N4 C10 0.26(9)
C8 C9 N4 C10 -175.30(8)
N7 C9 N4 Mn -175.33(5)
C8 C9 N4 Mn 9.11(10)
C11 C10 N4 C9 -0.23(10)
C11 C10 N4 Mn 173.85(7)
N8 C15 N5 C16 -0.28(10)
C14 C15 N5 C16 -176.96(9)
N8 C15 N5 Mn -175.92(6)
C14 C15 N5 Mn 7.40(11)
C17 C16 N5 C15 0.39(11)
C17 C16 N5 Mn 174.88(7)
N3 C4 N6 C6 -0.34(10)
C3 C4 N6 C6 177.70(8)
N3 C4 N6 C7 179.92(8)
C3 C4 N6 C7 -2.05(14)
C5 C6 N6 C4 0.20(10)
C5 C6 N6 C7 179.94(9)
N4 C9 N7 C11 -0.19(10)
C8 C9 N7 C11 175.20(8)
N4 C9 N7 C12 177.48(8)
C8 C9 N7 C12 -7.12(14)
C10 C11 N7 C9 0.04(9)
C10 C11 N7 C12 -177.68(8)
N5 C15 N8 C17 0.07(11)
C14 C15 N8 C17 176.51(9)
N5 C15 N8 C18 174.88(8)
C14 C15 N8 C18 -8.68(15)
C16 C17 N8 C15 0.17(11)
C16 C17 N8 C18 -174.75(9)
Mn O1 Cl1 O3 126.25(6)
Mn O1 Cl1 O4 -110.53(5)
Mn O1 Cl1 O2 7.39(5)
Mn O2 Cl1 O3 -126.31(5)
Mn O2 Cl1 O4 111.19(5)
Mn O2 Cl1 O1 -7.43(5)
C15 N5 Mn N4 -21.88(19)
C16 N5 Mn N4 164.11(13)
C15 N5 Mn N3 150.05(7)
C16 N5 Mn N3 -23.96(9)
C15 N5 Mn N1 78.06(7)
C16 N5 Mn N1 -95.95(9)
C15 N5 Mn N2 10.45(6)
C16 N5 Mn N2 -163.55(10)
C15 N5 Mn O2 -72.74(7)
C16 N5 Mn O2 113.26(9)
C15 N5 Mn O1 -129.03(7)
C16 N5 Mn O1 56.97(9)
C9 N4 Mn N5 111.35(15)
C10 N4 Mn N5 -62.32(19)
C9 N4 Mn N3 -60.43(6)
C10 N4 Mn N3 125.89(9)
C9 N4 Mn N1 8.22(6)
C10 N4 Mn N1 -165.46(9)
C9 N4 Mn N2 80.27(6)
C10 N4 Mn N2 -93.40(9)
C9 N4 Mn O2 162.52(6)
C10 N4 Mn O2 -11.15(9)
C9 N4 Mn O1 -142.32(6)
C10 N4 Mn O1 44.00(9)
C4 N3 Mn N5 -82.73(6)
C5 N3 Mn N5 75.80(9)
C4 N3 Mn N4 95.66(6)
C5 N3 Mn N4 -105.81(9)
C4 N3 Mn N1 25.11(6)
C5 N3 Mn N1 -176.37(10)
C4 N3 Mn N2 -17.19(8)
C5 N3 Mn N2 141.34(8)
C4 N3 Mn O2 -170.91(5)
C5 N3 Mn O2 -12.38(11)
C4 N3 Mn O1 -169.99(6)
C5 N3 Mn O1 -11.47(9)
C3 N1 Mn N5 50.53(6)
C8 N1 Mn N5 168.58(5)
C1 N1 Mn N5 -71.56(6)
C3 N1 Mn N4 -141.02(5)
C8 N1 Mn N4 -22.96(5)
C1 N1 Mn N4 96.90(6)
C3 N1 Mn N3 -34.39(5)
C8 N1 Mn N3 83.67(5)
C1 N1 Mn N3 -156.47(6)
C3 N1 Mn N2 117.19(5)
C8 N1 Mn N2 -124.75(5)
C1 N1 Mn N2 -4.89(5)
C3 N1 Mn O2 165.92(5)
C8 N1 Mn O2 -76.02(7)
C1 N1 Mn O2 43.84(8)
C3 N1 Mn O1 -65.06(8)
C8 N1 Mn O1 53.00(8)
C1 N1 Mn O1 172.86(6)
C13 N2 Mn N5 -146.35(6)
C14 N2 Mn N5 -25.52(5)
C2 N2 Mn N5 90.63(5)
C13 N2 Mn N4 27.57(6)
C14 N2 Mn N4 148.40(5)
C2 N2 Mn N4 -95.44(5)
C13 N2 Mn N3 141.79(6)
C14 N2 Mn N3 -97.38(6)
C2 N2 Mn N3 18.78(7)
C13 N2 Mn N1 100.02(6)
C14 N2 Mn N1 -139.15(6)
C2 N2 Mn N1 -23.00(5)
C13 N2 Mn O2 -55.85(6)
C14 N2 Mn O2 64.98(5)
C2 N2 Mn O2 -178.87(5)
C13 N2 Mn O1 -78.36(7)
C14 N2 Mn O1 42.47(7)
C2 N2 Mn O1 158.63(5)
Cl1 O2 Mn N5 -82.80(4)
Cl1 O2 Mn N4 106.01(4)
Cl1 O2 Mn N3 6.13(7)
Cl1 O2 Mn N1 156.93(4)
Cl1 O2 Mn N2 -156.16(4)
Cl1 O2 Mn O1 5.04(4)
Cl1 O1 Mn N5 84.87(4)
Cl1 O1 Mn N4 -84.25(4)
Cl1 O1 Mn N3 175.68(5)
Cl1 O1 Mn N1 -154.77(4)
Cl1 O1 Mn N2 22.12(6)
Cl1 O1 Mn O2 -5.07(4)
